data_7023377
loop_
_publ_author_name
'Ferlay, Sylvie'
'Dechambenoit, Pierre'
'Kyritsakas, Nathalie'
'Hosseini, Mir Wais'

_publ_section_title
;
 Molecular tectonics: tuning the dimensionality and topology of extended
 cyanocuprate networks using a bisamidinium cation.
;
_journal_issue 32
_journal_name_full 'Dalton transactions (Cambridge, England : 2003)'
_journal_page_first 11661
_journal_page_last 11671
_journal_paper_doi 10.1039/c3dt51252e
_journal_volume 42
_journal_year 2013
_chemical_formula_moiety 'C4 Cu3 N4, C7 H10 N2 O'
_chemical_formula_sum 'C11 H10 Cu3 N6 O'
_chemical_formula_weight 432.87
_chemical_name_systematic
;

?

;
_space_group_IT_number 2
_symmetry_cell_setting triclinic
_symmetry_space_group_name_Hall '-P 1'
_symmetry_space_group_name_H-M 'P -1'
_atom_sites_solution_hydrogens geom
_atom_sites_solution_primary direct
_atom_sites_solution_secondary difmap
_audit_creation_method SHELXL-97
_cell_angle_alpha 96.855(4)
_cell_angle_beta 92.638(3)
_cell_angle_gamma 105.014(4)
_cell_formula_units_Z 2
_cell_length_a 8.5782(15)
_cell_length_b 9.0487(16)
_cell_length_c 9.1472(16)
_cell_measurement_reflns_used 965
_cell_measurement_temperature 173(2)
_cell_measurement_theta_max 27.22
_cell_measurement_theta_min 2.92
_cell_volume 678.7(2)
_computing_cell_refinement 'Bruker SMART'
_computing_data_collection 'Bruker SMART'
_computing_data_reduction 'Bruker SAINT'
_computing_molecular_graphics 'Bruker SHELXTL'
_computing_publication_material 'Bruker SHELXTL'
_computing_structure_refinement 'SHELXL-97 (Sheldrick, 1997)'
_computing_structure_solution 'SHELXS-97 (Sheldrick, 1990)'
_diffrn_ambient_temperature 173(2)
_diffrn_measured_fraction_theta_full 0.988
_diffrn_measured_fraction_theta_max 0.988
_diffrn_measurement_device_type 'CCD area detector'
_diffrn_measurement_method 'phi and omega scans'
_diffrn_radiation_monochromator graphite
_diffrn_radiation_source 'fine-focus sealed tube'
_diffrn_radiation_type MoK\a
_diffrn_radiation_wavelength 0.71073
_diffrn_reflns_av_R_equivalents 0.0388
_diffrn_reflns_av_sigmaI/netI 0.0959
_diffrn_reflns_limit_h_max 9
_diffrn_reflns_limit_h_min -11
_diffrn_reflns_limit_k_max 10
_diffrn_reflns_limit_k_min -12
_diffrn_reflns_limit_l_max 10
_diffrn_reflns_limit_l_min -12
_diffrn_reflns_number 4934
_diffrn_reflns_theta_full 28.59
_diffrn_reflns_theta_max 28.59
_diffrn_reflns_theta_min 2.25
_exptl_absorpt_coefficient_mu 4.663
_exptl_absorpt_correction_T_max 0.9125
_exptl_absorpt_correction_T_min 0.8354
_exptl_absorpt_correction_type multi-scan
_exptl_absorpt_process_details sadabs
_exptl_crystal_colour colorless
_exptl_crystal_density_diffrn 2.118
_exptl_crystal_density_meas ?
_exptl_crystal_density_method 'not measured'
_exptl_crystal_description prism
_exptl_crystal_F_000 426
_exptl_crystal_size_max 0.04
_exptl_crystal_size_mid 0.04
_exptl_crystal_size_min 0.02
_refine_diff_density_max 1.386
_refine_diff_density_min -1.937
_refine_diff_density_rms 0.247
_refine_ls_extinction_coef 0.0021(5)
_refine_ls_extinction_expression Fc^*^=kFc[1+0.001xFc^2^\l^3^/sin(2\q)]^-1/4^
_refine_ls_extinction_method SHELXL
_refine_ls_goodness_of_fit_ref 1.244
_refine_ls_hydrogen_treatment constr
_refine_ls_matrix_type full
_refine_ls_number_parameters 168
_refine_ls_number_reflns 3413
_refine_ls_number_restraints 0
_refine_ls_restrained_S_all 1.244
_refine_ls_R_factor_all 0.1613
_refine_ls_R_factor_gt 0.1009
_refine_ls_shift/su_max 0.000
_refine_ls_shift/su_mean 0.000
_refine_ls_structure_factor_coef Fsqd
_refine_ls_weighting_details 'calc w=1/[\s^2^(Fo^2^)+(0.0000P)^2^+27.9937P] where P=(Fo^2^+2Fc^2^)/3'
_refine_ls_weighting_scheme calc
_refine_ls_wR_factor_gt 0.2637
_refine_ls_wR_factor_ref 0.2909
_reflns_number_gt 1923
_reflns_number_total 3413
_reflns_threshold_expression >2sigma(I)
_cod_data_source_file c3dt51252e.txt
_cod_data_source_block e900a
_cod_depositor_comments
;
The following automatic conversions were performed:

'_symmetry_cell_setting' value 'Triclinic' changed to 'triclinic'
according to /home/saulius/struct/CIF-dictionaries/cif_core.dic
dictionary named 'cif_core.dic' version 2.4.2 from 2011-04-26.

Automatic conversion script
Id: cif_fix_values 1891 2012-01-12 08:04:46Z andrius 

The following automatic conversions were performed:

'_exptl_crystal_density_meas' value 'none' was changed to '?' - the
value is perceived as not measured.

Automatic conversion script
Id: cif_fix_values 3008 2015-01-20 13:52:24Z robertas 
;
_cod_original_sg_symbol_H-M P-1
_cod_database_code 7023377

loop_
_symmetry_equiv_pos_as_xyz
'x, y, z'
'-x, -y, -z'

loop_
_atom_site_label
_atom_site_type_symbol
_atom_site_fract_x
_atom_site_fract_y
_atom_site_fract_z
_atom_site_U_iso_or_equiv
_atom_site_adp_type
_atom_site_occupancy
_atom_site_symmetry_multiplicity
_atom_site_calc_flag
_atom_site_refinement_flags
Cu3 Cu -0.1961(3) -0.3839(2) 0.5565(2) 0.0363(6) Uani 1 1 d .
C1 C 0.6742(16) 0.1125(17) 0.2610(16) 0.0252(19) Uani 1 1 d .
N1 N 0.6640(14) 0.0208(14) 0.1368(13) 0.0252(19) Uani 1 1 d .
H1A H 0.6024 -0.0745 0.1293 0.030 Uiso 1 1 calc R
C2 C 0.7517(18) 0.0710(17) 0.0095(17) 0.029(3) Uani 1 1 d .
H2A H 0.6945 0.0085 -0.0830 0.034 Uiso 1 1 calc R
H2B H 0.8623 0.0570 0.0186 0.034 Uiso 1 1 calc R
C3 C 0.7603(17) 0.2387(18) 0.0060(18) 0.030(3) Uani 1 1 d .
H3 H 0.8261 0.2768 -0.0760 0.036 Uiso 1 1 calc R
O1 O 0.5980(12) 0.2490(13) -0.0215(13) 0.033(2) Uani 1 1 d .
H1 H 0.5998 0.3389 -0.0375 0.049 Uiso 1 1 calc R
C4 C 0.8397(18) 0.3313(18) 0.1525(16) 0.029(3) Uani 1 1 d .
H4A H 0.9566 0.3367 0.1599 0.035 Uiso 1 1 calc R
H4B H 0.8283 0.4379 0.1585 0.035 Uiso 1 1 calc R
N2 N 0.7619(13) 0.2565(14) 0.2738(14) 0.026(3) Uani 1 1 d .
H2 H 0.7749 0.3120 0.3615 0.031 Uiso 1 1 calc R
C5 C 0.5861(15) 0.0546(16) 0.3844(16) 0.022(3) Uani 1 1 d .
C6 C 0.5699(19) -0.0962(17) 0.4121(17) 0.029(3) Uani 1 1 d .
H6 H 0.6175 -0.1622 0.3512 0.035 Uiso 1 1 calc R
C7 C 0.5150(16) 0.1500(17) 0.4721(15) 0.025(3) Uani 1 1 d .
H7 H 0.5247 0.2527 0.4525 0.030 Uiso 1 1 calc R
Cu1 Cu -0.0104(3) 0.1781(2) 0.7181(2) 0.0353(5) Uani 1 1 d .
Cu2 Cu 0.3559(3) 0.4034(3) 1.1700(3) 0.0420(6) Uani 1 1 d .
N3 N -0.0808(19) -0.0435(18) 0.6751(17) 0.036(3) Uani 0.50 1 d P
C8 C -0.0808(19) -0.0435(18) 0.6751(17) 0.036(3) Uani 0.50 1 d P
N4 N -0.093(2) 0.3353(18) 0.6465(18) 0.039 Uani 0.50 1 d P
C9 C -0.093(2) 0.3353(18) 0.6465(18) 0.039 Uani 0.50 1 d P
N5 N 0.1424(17) 0.2581(17) 0.8914(17) 0.033(3) Uani 0.50 1 d P
C10 C 0.1424(17) 0.2581(17) 0.8914(17) 0.033(3) Uani 0.50 1 d P
N6 N 0.221(2) 0.3174(18) 1.0019(18) 0.039 Uani 0.50 1 d P
C11 C 0.221(2) 0.3174(18) 1.0019(18) 0.039 Uani 0.50 1 d P
N7 N 0.5298(18) 0.4995(17) 1.2986(17) 0.034(3) Uani 0.50 1 d P
C12 C 0.5298(18) 0.4995(17) 1.2986(17) 0.034(3) Uani 0.50 1 d P
N8 N -0.128(2) -0.174(2) 0.6409(19) 0.046(4) Uani 0.50 1 d P
C13 C -0.128(2) -0.174(2) 0.6409(19) 0.046(4) Uani 0.50 1 d P
N9 N -0.353(2) -0.4462(18) 0.3857(18) 0.039 Uani 0.50 1 d P
C14 C -0.353(2) -0.4462(18) 0.3857(18) 0.039 Uani 0.50 1 d P
N10 N -0.1392(16) -0.5626(16) 0.6137(16) 0.031(3) Uani 0.50 1 d P
C15 C -0.1392(16) -0.5626(16) 0.6137(16) 0.031(3) Uani 0.50 1 d P

loop_
_atom_site_aniso_label
_atom_site_aniso_U_11
_atom_site_aniso_U_22
_atom_site_aniso_U_33
_atom_site_aniso_U_23
_atom_site_aniso_U_13
_atom_site_aniso_U_12
Cu3 0.0300(10) 0.0351(11) 0.0411(12) 0.0013(9) -0.0050(9) 0.0068(8)
C1 0.017(4) 0.029(5) 0.027(5) 0.002(4) 0.001(4) 0.003(4)
N1 0.017(4) 0.029(5) 0.027(5) 0.002(4) 0.001(4) 0.003(4)
C2 0.028(7) 0.029(7) 0.027(8) 0.006(6) 0.009(6) 0.003(6)
C3 0.018(7) 0.036(8) 0.035(8) 0.005(7) -0.003(6) 0.006(6)
O1 0.027(5) 0.031(6) 0.039(6) 0.012(5) -0.007(5) 0.004(5)
C4 0.023(7) 0.033(8) 0.027(8) 0.007(6) 0.001(6) 0.001(6)
N2 0.012(5) 0.029(6) 0.031(7) 0.002(5) -0.002(5) -0.004(5)
C5 0.013(6) 0.022(6) 0.028(7) 0.001(5) -0.002(5) 0.002(5)
C6 0.033(8) 0.025(7) 0.033(8) 0.009(6) 0.005(7) 0.009(6)
C7 0.017(6) 0.030(7) 0.022(7) 0.000(6) -0.008(5) 0.000(6)
Cu1 0.0334(11) 0.0348(11) 0.0371(12) 0.0045(9) 0.0025(9) 0.0080(9)
Cu2 0.0350(12) 0.0455(13) 0.0407(13) 0.0028(10) -0.0134(9) 0.0061(10)
N3 0.039(8) 0.033(8) 0.033(8) 0.004(6) -0.008(7) 0.008(7)
C8 0.039(8) 0.033(8) 0.033(8) 0.004(6) -0.008(7) 0.008(7)
N4 0.045 0.034 0.043 0.014 0.020 0.013
C9 0.045 0.034 0.043 0.014 0.020 0.013
N5 0.023(7) 0.039(8) 0.040(8) 0.010(7) 0.003(6) 0.009(6)
C10 0.023(7) 0.039(8) 0.040(8) 0.010(7) 0.003(6) 0.009(6)
N6 0.045 0.034 0.043 0.014 0.020 0.013
C11 0.045 0.034 0.043 0.014 0.020 0.013
N7 0.029(7) 0.037(8) 0.038(8) 0.007(7) 0.007(6) 0.007(6)
C12 0.029(7) 0.037(8) 0.038(8) 0.007(7) 0.007(6) 0.007(6)
N8 0.049(10) 0.049(10) 0.042(10) 0.000(8) -0.011(8) 0.023(8)
C13 0.049(10) 0.049(10) 0.042(10) 0.000(8) -0.011(8) 0.023(8)
N9 0.045 0.034 0.043 0.014 0.020 0.013
C14 0.045 0.034 0.043 0.014 0.020 0.013
N10 0.026(7) 0.031(7) 0.031(7) 0.002(6) -0.010(6) 0.003(6)
C15 0.026(7) 0.031(7) 0.031(7) 0.002(6) -0.010(6) 0.003(6)

loop_
_atom_type_symbol
_atom_type_description
_atom_type_scat_dispersion_real
_atom_type_scat_dispersion_imag
_atom_type_scat_source
C C 0.0033 0.0016 'International Tables Vol C Tables 4.2.6.8 and 6.1.1.4'
H H 0.0000 0.0000 'International Tables Vol C Tables 4.2.6.8 and 6.1.1.4'
N N 0.0061 0.0033 'International Tables Vol C Tables 4.2.6.8 and 6.1.1.4'
Cu Cu 0.3201 1.2651 'International Tables Vol C Tables 4.2.6.8 and 6.1.1.4'
O O 0.0106 0.0060 'International Tables Vol C Tables 4.2.6.8 and 6.1.1.4'

loop_
_geom_angle_atom_site_label_1
_geom_angle_atom_site_label_2
_geom_angle_atom_site_label_3
_geom_angle
_geom_angle_site_symmetry_1
_geom_angle_site_symmetry_3
N8 Cu3 N10 130.7(6) . .
N8 Cu3 N9 119.6(7) . .
N10 Cu3 N9 109.6(6) . .
N8 Cu3 Cu2 80.3(6) . 2_557
N10 Cu3 Cu2 81.4(5) . 2_557
N9 Cu3 Cu2 111.0(4) . 2_557
N1 C1 N2 120.1(13) . .
N1 C1 C5 119.8(13) . .
N2 C1 C5 120.2(13) . .
C1 N1 C2 122.5(12) . .
C1 N1 H1A 118.8 . .
C2 N1 H1A 118.8 . .
N1 C2 C3 108.4(12) . .
N1 C2 H2A 110.0 . .
C3 C2 H2A 110.0 . .
N1 C2 H2B 110.0 . .
C3 C2 H2B 110.0 . .
H2A C2 H2B 108.4 . .
O1 C3 C2 107.2(12) . .
O1 C3 C4 112.1(13) . .
C2 C3 C4 109.2(13) . .
O1 C3 H3 109.5 . .
C2 C3 H3 109.5 . .
C4 C3 H3 109.5 . .
C3 O1 H1 109.5 . .
N2 C4 C3 109.2(12) . .
N2 C4 H4A 109.8 . .
C3 C4 H4A 109.8 . .
N2 C4 H4B 109.8 . .
C3 C4 H4B 109.8 . .
H4A C4 H4B 108.3 . .
C1 N2 C4 124.6(13) . .
C1 N2 H2 117.7 . .
C4 N2 H2 117.7 . .
C7 C5 C6 119.9(13) . .
C7 C5 C1 119.4(13) . .
C6 C5 C1 120.6(13) . .
C7 C6 C5 120.1(14) 2_656 .
C7 C6 H6 120.0 2_656 .
C5 C6 H6 120.0 . .
C6 C7 C5 120.0(14) 2_656 .
C6 C7 H7 120.0 2_656 .
C5 C7 H7 120.0 . .
N4 Cu1 N3 131.3(7) . .
N4 Cu1 N5 112.3(7) . .
N3 Cu1 N5 115.1(6) . .
N7 Cu2 N6 164.1(7) . .
N7 Cu2 Cu3 81.4(5) . 2_557
N6 Cu2 Cu3 114.5(5) . 2_557
N8 N3 Cu1 175.3(15) . .
C15 N4 Cu1 174.6(15) 1_565 .
N10 N4 Cu1 174.6(15) 1_565 .
N6 N5 Cu1 171.4(14) . .
N5 N6 Cu2 175.8(14) . .
C14 N7 Cu2 175.6(14) 1_666 .
N9 N7 Cu2 175.6(14) 1_666 .
N3 N8 Cu3 171.6(17) . .
C12 N9 Cu3 167.1(13) 1_444 .
N7 N9 Cu3 167.1(13) 1_444 .
C9 N10 Cu3 175.0(14) 1_545 .
N4 N10 Cu3 175.0(14) 1_545 .

loop_
_geom_bond_atom_site_label_1
_geom_bond_atom_site_label_2
_geom_bond_distance
_geom_bond_site_symmetry_2
Cu3 N8 1.894(18) .
Cu3 N10 1.927(14) .
Cu3 N9 1.944(18) .
Cu3 Cu2 2.909(3) 2_557
C1 N1 1.309(18) .
C1 N2 1.314(18) .
C1 C5 1.462(19) .
N1 C2 1.469(17) .
N1 H1A 0.8800 .
C2 C3 1.50(2) .
C2 H2A 0.9900 .
C2 H2B 0.9900 .
C3 O1 1.432(17) .
C3 C4 1.52(2) .
C3 H3 1.0000 .
O1 H1 0.8400 .
C4 N2 1.466(18) .
C4 H4A 0.9900 .
C4 H4B 0.9900 .
N2 H2 0.8800 .
C5 C7 1.383(19) .
C5 C6 1.390(19) .
C6 C7 1.38(2) 2_656
C6 H6 0.9500 .
C7 C6 1.38(2) 2_656
C7 H7 0.9500 .
Cu1 N4 1.913(16) .
Cu1 N3 1.925(16) .
Cu1 N5 1.949(15) .
Cu2 N7 1.813(16) .
Cu2 N6 1.841(18) .
Cu2 Cu3 2.909(3) 2_557
N3 N8 1.14(2) .
N4 C15 1.158(19) 1_565
N4 N10 1.158(19) 1_565
N5 N6 1.18(2) .
N7 C14 1.21(2) 1_666
N7 N9 1.21(2) 1_666
N9 C12 1.21(2) 1_444
N9 N7 1.21(2) 1_444
N10 C9 1.158(19) 1_545
N10 N4 1.158(19) 1_545
